data_2203984
loop_
_publ_author_name
'Gao, Shan'
'Zhao, Hui'
'Huo, Li-Hua'
'Gao, Jin-Shan'
'Zain, Sharifuddin M.'
'Ng, Seik Weng'

_publ_section_title
;
4,5-Diphenyl-1H-imidazole-1-acetic acid
;
_journal_issue 8
_journal_name_full 'Acta Crystallographica, Section E'
_journal_page_first o1390
_journal_page_last o1392
_journal_paper_doi 10.1107/S1600536804017696
_journal_volume 60
_journal_year 2004
_chemical_formula_iupac 'C17 H14 N2 O2'
_chemical_formula_moiety 'C17 H14 N2 O2'
_chemical_formula_sum 'C17 H14 N2 O2'
_chemical_formula_weight 278.30
_chemical_name_systematic
;
4,5-Diphenyl-1H-imidazole-1-acetic acid
;
_space_group_IT_number 82
_space_group_name_Hall 'I -4'
_space_group_name_H-M_alt 'I -4'
_symmetry_cell_setting tetragonal
_symmetry_space_group_name_Hall 'I -4'
_symmetry_space_group_name_H-M 'I -4'
_atom_sites_solution_hydrogens geom
_atom_sites_solution_primary direct
_atom_sites_solution_secondary difmap
_audit_creation_method SHELXL-97
_cell_angle_alpha 90
_cell_angle_beta 90
_cell_angle_gamma 90
_cell_formula_units_Z 8
_cell_length_a 23.048(7)
_cell_length_b 23.048
_cell_length_c 5.663(3)
_cell_measurement_reflns_used 13806
_cell_measurement_temperature 295(2)
_cell_measurement_theta_max 27.5
_cell_measurement_theta_min 3.5
_cell_volume 3008(2)
_computing_cell_refinement RAPID-AUTO
_computing_data_collection 'RAPID-AUTO (Rigaku, 1998)'
_computing_data_reduction 'CrystalStructure (Rigaku/MSC, 2002)'
_computing_molecular_graphics 'ORTEPII (Johnson, 1976)'
_computing_publication_material SHELXL97
_computing_structure_refinement 'SHELXL97 (Sheldrick, 1997)'
_computing_structure_solution 'SHELXS97 (Sheldrick, 1997)'
_diffrn_ambient_temperature 295(2)
_diffrn_measured_fraction_theta_full 1.00
_diffrn_measured_fraction_theta_max 1.00
_diffrn_measurement_device_type 'Rigaku R-AXIS RAPID'
_diffrn_measurement_method \w
_diffrn_radiation_monochromator graphite
_diffrn_radiation_source 'fine-focus sealed tube'
_diffrn_radiation_type MoK\a
_diffrn_radiation_wavelength 0.71073
_diffrn_reflns_av_R_equivalents 0.033
_diffrn_reflns_av_sigmaI/netI 0.016
_diffrn_reflns_limit_h_max 29
_diffrn_reflns_limit_h_min -29
_diffrn_reflns_limit_k_max 29
_diffrn_reflns_limit_k_min -29
_diffrn_reflns_limit_l_max 6
_diffrn_reflns_limit_l_min -7
_diffrn_reflns_number 14058
_diffrn_reflns_theta_full 27.5
_diffrn_reflns_theta_max 27.5
_diffrn_reflns_theta_min 3.5
_diffrn_standards_decay_% 0
_diffrn_standards_interval_count 0
_diffrn_standards_interval_time 0
_diffrn_standards_number 0
_exptl_absorpt_coefficient_mu 0.082
_exptl_absorpt_correction_T_max 0.979
_exptl_absorpt_correction_T_min 0.800
_exptl_absorpt_correction_type multi-scan
_exptl_absorpt_process_details '(ABSCOR; Higashi, 1995)'
_exptl_crystal_colour Colorless
_exptl_crystal_density_diffrn 1.229
_exptl_crystal_density_method 'not measured'
_exptl_crystal_description Block
_exptl_crystal_F_000 1168
_exptl_crystal_size_max 0.42
_exptl_crystal_size_mid 0.31
_exptl_crystal_size_min 0.26
_refine_diff_density_max 0.72
_refine_diff_density_min -0.36
_refine_ls_extinction_method none
_refine_ls_goodness_of_fit_ref 1.25
_refine_ls_hydrogen_treatment constr
_refine_ls_matrix_type full
_refine_ls_number_parameters 191
_refine_ls_number_reflns 1903
_refine_ls_number_restraints 0
_refine_ls_restrained_S_all 1.25
_refine_ls_R_factor_all 0.083
_refine_ls_R_factor_gt 0.075
_refine_ls_shift/su_max 0.001
_refine_ls_shift/su_mean 0.000
_refine_ls_structure_factor_coef Fsqd
_refine_ls_weighting_details 'calc w = 1/[\s^2^(Fo^2^)+(0.1675P)^2^+0.0654P] where P = (Fo^2^+2Fc^2^)/3'
_refine_ls_weighting_scheme calc
_refine_ls_wR_factor_gt 0.238
_refine_ls_wR_factor_ref 0.244
_reflns_number_gt 1659
_reflns_number_total 1903
_reflns_threshold_expression I>2\s(I)
_cod_data_source_file bt6492.cif
_cod_depositor_comments
;
The following automatic conversions were performed:
'_symmetry_cell_setting' value 'Tetragonal' changed to 'tetragonal'
according to '/home/saulius/struct/CIF-dictionaries/cif_core.dic'
dictionary named 'cif_core.dic' version 2.4.1 from 2010-06-29.

Automatic conversion script
Id: cif_fix_enum 1527 2010-12-29 10:47:43Z saulius 
;
_cod_database_code 2203984

loop_
_symmetry_equiv_pos_as_xyz
'x, y, z'
'-x, -y, z'
'y, -x, -z'
'-y, x, -z'
'x+1/2, y+1/2, z+1/2'
'-x+1/2, -y+1/2, z+1/2'
'y+1/2, -x+1/2, -z+1/2'
'-y+1/2, x+1/2, -z+1/2'

loop_
_atom_site_label
_atom_site_fract_x
_atom_site_fract_y
_atom_site_fract_z
_atom_site_U_iso_or_equiv
_atom_site_adp_type
_atom_site_calc_flag
_atom_site_refinement_flags
_atom_site_occupancy
_atom_site_type_symbol
O1 0.5955(2) 0.1760(2) -0.0317(9) 0.0770(10) Uani d . 1 O
O2 0.6123(2) 0.1178(2) 0.2700(10) 0.097(2) Uani d . 1 O
N1 0.6986(2) 0.06130(10) 0.0415(8) 0.0500(10) Uani d . 1 N
N2 0.7181(2) -0.0121(2) 0.2737(9) 0.0560(10) Uani d . 1 N
C1 0.6205(2) 0.1333(2) 0.0720(10) 0.0570(10) Uani d . 1 C
C2 0.6624(2) 0.1015(2) -0.0950(10) 0.0570(10) Uani d . 1 C
C3 0.6823(2) 0.0086(2) 0.1150(10) 0.0590(10) Uani d . 1 C
C4 0.7604(2) 0.0302(2) 0.3097(9) 0.0430(10) Uani d . 1 C
C5 0.7479(2) 0.0766(2) 0.1669(8) 0.0420(10) Uani d . 1 C
C6 0.7773(2) 0.1333(2) 0.1310(8) 0.0390(10) Uani d . 1 C
C7 0.8091(2) 0.1440(2) -0.0741(9) 0.0470(10) Uani d . 1 C
C8 0.8384(2) 0.1961(2) -0.1000(10) 0.0530(10) Uani d . 1 C
C9 0.8361(2) 0.2375(2) 0.0770(10) 0.0530(10) Uani d . 1 C
C10 0.8043(2) 0.2279(2) 0.2760(10) 0.0550(10) Uani d . 1 C
C11 0.7742(2) 0.1757(2) 0.3045(9) 0.0490(10) Uani d . 1 C
C12 0.8084(2) 0.0221(2) 0.4779(8) 0.0410(10) Uani d . 1 C
C13 0.8606(2) 0.0526(2) 0.4535(8) 0.0440(10) Uani d . 1 C
C14 0.9041(2) 0.0475(2) 0.6220(10) 0.0500(10) Uani d . 1 C
C15 0.8971(2) 0.0111(2) 0.8130(10) 0.0550(10) Uani d . 1 C
C16 0.8467(2) -0.0211(2) 0.8360(10) 0.0570(10) Uani d . 1 C
C17 0.8029(2) -0.0156(2) 0.6710(10) 0.0510(10) Uani d . 1 C
H1 0.5663 0.1852 0.0420 0.093 Uiso calc R 1 H
H2a 0.6405 0.0802 -0.2126 0.068 Uiso calc R 1 H
H2b 0.6868 0.1294 -0.1757 0.068 Uiso calc R 1 H
H3 0.6497 -0.0109 0.0597 0.070 Uiso calc R 1 H
H7 0.8107 0.1163 -0.1932 0.056 Uiso calc R 1 H
H8 0.8598 0.2032 -0.2360 0.064 Uiso calc R 1 H
H9 0.8563 0.2722 0.0593 0.064 Uiso calc R 1 H
H10 0.8026 0.2561 0.3931 0.066 Uiso calc R 1 H
H11 0.7522 0.1694 0.4396 0.059 Uiso calc R 1 H
H13 0.8662 0.0764 0.3230 0.052 Uiso calc R 1 H
H14 0.9381 0.0689 0.6064 0.060 Uiso calc R 1 H
H15 0.9262 0.0081 0.9256 0.066 Uiso calc R 1 H
H16 0.8424 -0.0465 0.9619 0.068 Uiso calc R 1 H
H17 0.7692 -0.0372 0.6886 0.061 Uiso calc R 1 H

loop_
_atom_site_aniso_label
_atom_site_aniso_U_11
_atom_site_aniso_U_22
_atom_site_aniso_U_33
_atom_site_aniso_U_12
_atom_site_aniso_U_13
_atom_site_aniso_U_23
O1 0.058(2) 0.073(2) 0.101(3) 0.025(2) 0.024(2) 0.040(2)
O2 0.104(3) 0.098(3) 0.088(3) 0.047(3) 0.025(3) 0.029(3)
N1 0.045(2) 0.039(2) 0.068(3) 0.0050(10) -0.007(2) 0.001(2)
N2 0.049(2) 0.038(2) 0.080(3) -0.0040(10) -0.008(2) 0.005(2)
C1 0.042(2) 0.046(2) 0.082(4) 0.004(2) 0.003(2) 0.016(3)
C2 0.048(2) 0.052(2) 0.069(3) 0.008(2) -0.005(2) 0.013(2)
C3 0.052(2) 0.044(2) 0.080(4) -0.007(2) -0.012(3) 0.003(2)
C4 0.042(2) 0.032(2) 0.054(2) 0.0020(10) 0.001(2) 0.000(2)
C5 0.039(2) 0.036(2) 0.051(2) 0.0070(10) 0.004(2) -0.006(2)
C6 0.040(2) 0.031(2) 0.044(2) 0.0070(10) 0.002(2) 0.002(2)
C7 0.052(2) 0.044(2) 0.043(2) 0.006(2) 0.006(2) -0.005(2)
C8 0.051(2) 0.056(2) 0.052(2) 0.000(2) 0.003(2) 0.013(2)
C9 0.052(2) 0.042(2) 0.065(3) -0.006(2) -0.012(2) 0.008(2)
C10 0.073(3) 0.039(2) 0.053(3) 0.001(2) -0.005(2) -0.005(2)
C11 0.064(2) 0.039(2) 0.044(2) 0.005(2) 0.007(2) -0.003(2)
C12 0.046(2) 0.030(2) 0.046(2) 0.0020(10) 0.003(2) -0.003(2)
C13 0.043(2) 0.042(2) 0.046(2) 0.003(2) 0.008(2) 0.002(2)
C14 0.043(2) 0.047(2) 0.059(3) 0.000(2) 0.002(2) -0.005(2)
C15 0.060(3) 0.053(2) 0.052(2) 0.007(2) -0.009(2) -0.002(2)
C16 0.073(3) 0.046(2) 0.052(3) -0.001(2) -0.002(2) 0.010(2)
C17 0.054(2) 0.041(2) 0.058(3) -0.008(2) 0.001(2) 0.003(2)

loop_
_atom_type_symbol
_atom_type_description
_atom_type_scat_dispersion_real
_atom_type_scat_dispersion_imag
_atom_type_scat_source
C C 0.0033 0.0000 'International Tables Vol C Tables 4.2.6.8 and 6.1.1.4'
H H 0.0000 0.0000 'International Tables Vol C Tables 4.2.6.8 and 6.1.1.4'
N N 0.0061 0.0000 'International Tables Vol C Tables 4.2.6.8 and 6.1.1.4'
O O 0.0106 0.0000 'International Tables Vol C Tables 4.2.6.8 and 6.1.1.4'

loop_
_geom_angle_atom_site_label_1
_geom_angle_atom_site_label_2
_geom_angle_atom_site_label_3
_geom_angle
_geom_angle_publ_flag
C2 N1 C3 125.2(4) yes
C2 N1 C5 125.2(3) yes
C3 N1 C5 107.6(4) yes
C3 N2 C4 106.5(4) yes
O1 C1 O2 126.2(6) yes
O1 C1 C2 111.4(5) yes
O2 C1 C2 122.4(5) yes
N1 C2 C1 109.5(5) yes
N1 C3 N2 111.6(4) yes
N2 C4 C5 108.2(4) yes
N2 C4 C12 122.2(4) yes
C5 C4 C12 129.7(3) yes
N1 C5 C4 106.1(3) yes
N1 C5 C6 121.8(4) yes
C4 C5 C6 132.1(4) yes
C5 C6 C11 120.0(4) yes
C7 C6 C11 119.4(4) yes
C5 C6 C7 120.6(4) yes
C6 C7 C8 119.8(4) yes
C7 C8 C9 120.3(5) yes
C8 C9 C10 120.4(4) yes
C9 C10 C11 120.1(4) yes
C6 C11 C10 119.9(4) yes
C13 C12 C17 117.7(4) yes
C4 C12 C13 121.3(4) yes
C4 C12 C17 121.0(4) yes
C12 C13 C14 120.7(4) yes
C13 C14 C15 120.3(4) yes
C14 C15 C16 120.0(5) yes
C15 C16 C17 120.0(5) yes
C12 C17 C16 121.2(4) yes
C1 O1 H1 109.5 no
N1 C2 H2a 109.8 no
C1 C2 H2a 109.8 no
N1 C2 H2b 109.8 no
C1 C2 H2b 109.8 no
H2a C2 H2b 108.2 no
N2 C3 H3 124.2 no
N1 C3 H3 124.2 no
C8 C7 H7 120.1 no
C6 C7 H7 120.1 no
C9 C8 H8 119.9 no
C7 C8 H8 119.9 no
C10 C9 H9 119.8 no
C8 C9 H9 119.8 no
C9 C10 H10 119.9 no
C11 C10 H10 119.9 no
C6 C11 H11 120.0 no
C10 C11 H11 120.0 no
C14 C13 H13 119.7 no
C12 C13 H13 119.7 no
C15 C14 H14 119.8 no
C13 C14 H14 119.8 no
C14 C15 H15 120.0 no
C16 C15 H15 120.0 no
C17 C16 H16 120.0 no
C15 C16 H16 120.0 no
C16 C17 H17 119.4 no
C12 C17 H17 119.4 no

loop_
_geom_bond_atom_site_label_1
_geom_bond_atom_site_label_2
_geom_bond_distance
_geom_bond_publ_flag
O1 C1 1.285(6) yes
O2 C1 1.192(8) yes
N1 C3 1.337(6) yes
N1 C5 1.384(6) yes
N1 C2 1.466(6) yes
N2 C3 1.311(7) yes
N2 C4 1.394(5) yes
C1 C2 1.538(8) yes
C4 C5 1.371(6) yes
C4 C12 1.473(6) yes
C5 C6 1.486(5) yes
C6 C11 1.387(6) yes
C6 C7 1.397(6) yes
C7 C8 1.384(6) yes
C8 C9 1.384(7) yes
C9 C10 1.364(8) yes
C10 C11 1.399(6) yes
C12 C13 1.398(5) yes
C12 C17 1.403(6) yes
C13 C14 1.390(7) yes
C14 C15 1.375(7) yes
C15 C16 1.384(7) yes
C16 C17 1.379(7) yes
O1 H1 0.82 no
C2 H2a 0.97 no
C2 H2b 0.97 no
C3 H3 0.93 no
C7 H7 0.93 no
C8 H8 0.93 no
C9 H9 0.93 no
C10 H10 0.93 no
C11 H11 0.93 no
C13 H13 0.93 no
C14 H14 0.93 no
C15 H15 0.93 no
C16 H16 0.93 no
C17 H17 0.93 no

loop_
_geom_hbond_atom_site_label_D
_geom_hbond_atom_site_label_H
_geom_hbond_atom_site_label_A
_geom_hbond_site_symmetry_A
_geom_hbond_distance_DH
_geom_hbond_distance_HA
_geom_hbond_distance_DA
_geom_hbond_angle_DHA
_geom_hbond_publ_flag
O1 H1 N2 8_545 0.82 1.79 2.602(6) 168 no

loop_
_geom_torsion_atom_site_label_1
_geom_torsion_atom_site_label_2
_geom_torsion_atom_site_label_3
_geom_torsion_atom_site_label_4
_geom_torsion
_geom_torsion_publ_flag
C3 N1 C2 C1 80.5(6) no
C5 N1 C2 C1 -81.4(6) no
O2 C1 C2 N1 -13.6(7) no
O1 C1 C2 N1 168.3(4) no
C4 N2 C3 N1 0.8(6) no
C5 N1 C3 N2 -1.6(6) no
C2 N1 C3 N2 -166.2(5) no
C3 N2 C4 C5 0.4(6) no
C3 N2 C4 C12 -180.0(4) no
N2 C4 C5 N1 -1.3(5) no
C12 C4 C5 N1 179.0(4) no
N2 C4 C5 C6 179.9(4) no
C12 C4 C5 C6 0.2(8) no
C3 N1 C5 C4 1.8(5) no
C2 N1 C5 C4 166.3(5) no
C3 N1 C5 C6 -179.3(4) no
C2 N1 C5 C6 -14.7(7) no
C4 C5 C6 C11 -72.5(6) no
N1 C5 C6 C11 108.8(5) no
C4 C5 C6 C7 106.0(6) no
N1 C5 C6 C7 -72.6(5) no
C11 C6 C7 C8 1.6(6) no
C5 C6 C7 C8 -177.0(4) no
C6 C7 C8 C9 -0.2(7) no
C7 C8 C9 C10 -0.9(7) no
C8 C9 C10 C11 0.7(7) no
C7 C6 C11 C10 -1.9(6) no
C5 C6 C11 C10 176.8(4) no
C9 C10 C11 C6 0.7(7) no
C5 C4 C12 C13 -24.3(7) no
N2 C4 C12 C13 156.0(4) no
C5 C4 C12 C17 154.4(5) no
N2 C4 C12 C17 -25.2(6) no
C17 C12 C13 C14 -3.2(6) no
C4 C12 C13 C14 175.6(4) no
C12 C13 C14 C15 1.9(6) no
C13 C14 C15 C16 0.6(7) no
C14 C15 C16 C17 -1.7(8) no
C15 C16 C17 C12 0.4(7) no
C13 C12 C17 C16 2.0(6) no
C4 C12 C17 C16 -176.8(4) no

loop_
_cod_related_entry_id
_cod_related_entry_database
_cod_related_entry_code
1 ChemSpider 15570519
